data_4108205
loop_
_publ_author_name
'K. C. Nicolaou'
'T. Robert Wu'
'David Sarlah'
'David M. Shaw'
'Eric Rowcliffe'
'Dennis R. Burton'

_publ_section_title
;
 Total Synthesis, Revised Structure, and Biological Evaluation of
 Biyouyanagin A and Analogues Thereof
;
_journal_name_full 'Journal of the American Chemical Society'
_journal_page_first 11114
_journal_page_last 11121
_journal_paper_doi 10.1021/ja802805c
_journal_volume 130
_journal_year 2008
_chemical_formula_sum 'C31 H40 O5'
_chemical_formula_weight 492.63
_chemical_name_systematic
; 
 ? 
;
_space_group_IT_number 19
_symmetry_cell_setting orthorhombic
_symmetry_space_group_name_Hall 'P 2ac 2ab'
_symmetry_space_group_name_H-M 'P 21 21 21'
_atom_sites_solution_hydrogens geom
_atom_sites_solution_primary direct
_atom_sites_solution_secondary difmap
_audit_creation_method SHELXL-97
_cell_angle_alpha 90.00
_cell_angle_beta 90.00
_cell_angle_gamma 90.00
_cell_formula_units_Z 4
_cell_length_a 9.6153(19)
_cell_length_b 11.973(2)
_cell_length_c 23.881(5)
_cell_measurement_reflns_used 6078
_cell_measurement_temperature 296(2)
_cell_measurement_theta_max 28.00
_cell_measurement_theta_min 2.28
_cell_volume 2749.3(9)
_computing_cell_refinement 'Bruker SAINT+'
_computing_data_collection 'Bruker SMART'
_computing_data_reduction 'Bruker SAINT+'
_computing_molecular_graphics 'Bruker SHELXTL'
_computing_publication_material 'Bruker SHELXTL'
_computing_structure_refinement 'SHELXL-97 (Sheldrick, 1997)'
_computing_structure_solution 'SHELXS-97 (Sheldrick, 1997)'
_diffrn_ambient_temperature 296(2)
_diffrn_measured_fraction_theta_full 1.000
_diffrn_measured_fraction_theta_max 1.000
_diffrn_measurement_device_type 'CCD area detector'
_diffrn_measurement_method 'phi and omega scans'
_diffrn_radiation_monochromator graphite
_diffrn_radiation_source 'fine-focus sealed tube'
_diffrn_radiation_type MoK\a
_diffrn_radiation_wavelength 0.71073
_diffrn_reflns_av_R_equivalents 0.0611
_diffrn_reflns_av_sigmaI/netI 0.0858
_diffrn_reflns_limit_h_max 10
_diffrn_reflns_limit_h_min -11
_diffrn_reflns_limit_k_max 13
_diffrn_reflns_limit_k_min -13
_diffrn_reflns_limit_l_max 27
_diffrn_reflns_limit_l_min -17
_diffrn_reflns_number 12366
_diffrn_reflns_theta_full 24.00
_diffrn_reflns_theta_max 24.00
_diffrn_reflns_theta_min 1.70
_diffrn_standards_decay_% 1
_exptl_absorpt_coefficient_mu 0.079
_exptl_absorpt_correction_T_max 0.9984
_exptl_absorpt_correction_T_min 0.9843
_exptl_absorpt_correction_type multi-scan
_exptl_absorpt_process_details 'SADABS (Sheldrick, 1999)'
_exptl_crystal_colour Colorless
_exptl_crystal_density_diffrn 1.190
_exptl_crystal_density_meas 0
_exptl_crystal_description Plate-like
_exptl_crystal_F_000 1064
_exptl_crystal_size_max 0.20
_exptl_crystal_size_mid 0.14
_exptl_crystal_size_min 0.02
_refine_diff_density_max 0.189
_refine_diff_density_min -0.146
_refine_diff_density_rms 0.038
_refine_ls_abs_structure_details 'Flack H D (1983), Acta Cryst. A39, 876-881'
_refine_ls_abs_structure_Flack -0.9(19)
_refine_ls_extinction_method none
_refine_ls_goodness_of_fit_ref 1.089
_refine_ls_hydrogen_treatment constr
_refine_ls_matrix_type full
_refine_ls_number_parameters 331
_refine_ls_number_reflns 4315
_refine_ls_number_restraints 0
_refine_ls_restrained_S_all 1.089
_refine_ls_R_factor_all 0.1153
_refine_ls_R_factor_gt 0.0726
_refine_ls_shift/su_max 0.021
_refine_ls_shift/su_mean 0.003
_refine_ls_structure_factor_coef Fsqd
_refine_ls_weighting_details 'calc w=1/[\s^2^(Fo^2^)+(0.0400P)^2^+0.0000P] where P=(Fo^2^+2Fc^2^)/3'
_refine_ls_weighting_scheme calc
_refine_ls_wR_factor_gt 0.1098
_refine_ls_wR_factor_ref 0.1203
_reflns_number_gt 2835
_reflns_number_total 4315
_reflns_threshold_expression >2sigma(I)
_cod_data_source_file ja802805c-file009.cif
_cod_data_source_block bobk
_cod_original_cell_volume 2749.4(10)
_cod_database_code 4108205

loop_
_symmetry_equiv_pos_as_xyz
'x, y, z'
'-x+1/2, -y, z+1/2'
'-x, y+1/2, -z+1/2'
'x+1/2, -y+1/2, -z'

loop_
_atom_site_label
_atom_site_type_symbol
_atom_site_fract_x
_atom_site_fract_y
_atom_site_fract_z
_atom_site_U_iso_or_equiv
_atom_site_adp_type
_atom_site_occupancy
_atom_site_symmetry_multiplicity
_atom_site_calc_flag
_atom_site_refinement_flags
O1 O 0.2335(3) 0.5159(2) 0.82321(11) 0.0427(7) Uani 1 1 d .
O2 O 0.3741(3) 0.2916(2) 0.84997(12) 0.0454(8) Uani 1 1 d .
O3 O 0.5138(3) 0.3510(2) 0.77600(11) 0.0481(8) Uani 1 1 d .
H3 H 0.5222 0.2854 0.7669 0.058 Uiso 1 1 calc R
O4 O 0.5824(3) 0.5933(2) 0.80591(13) 0.0570(9) Uani 1 1 d .
O5 O 0.4150(3) 0.6215(2) 0.74436(13) 0.0575(9) Uani 1 1 d .
C1 C 0.2245(4) 0.3379(4) 0.66107(18) 0.0475(12) Uani 1 1 d .
H1 H 0.3041 0.2870 0.6591 0.057 Uiso 1 1 calc R
C2 C 0.0933(5) 0.2661(4) 0.6656(2) 0.0641(14) Uani 1 1 d .
H2A H 0.0752 0.2316 0.6295 0.077 Uiso 1 1 calc R
H2B H 0.1096 0.2068 0.6925 0.077 Uiso 1 1 calc R
C3 C -0.0329(5) 0.3315(4) 0.6833(2) 0.0627(15) Uani 1 1 d .
H3A H -0.1193 0.3070 0.6709 0.075 Uiso 1 1 calc R
C4 C -0.0289(5) 0.4213(4) 0.71514(18) 0.0511(12) Uani 1 1 d .
C5 C 0.1055(4) 0.4661(3) 0.73705(15) 0.0393(11) Uani 1 1 d .
H5 H 0.1116 0.5474 0.7325 0.047 Uiso 1 1 calc R
C6 C 0.2397(4) 0.4058(3) 0.71452(16) 0.0409(11) Uani 1 1 d .
H6 H 0.3141 0.4609 0.7096 0.049 Uiso 1 1 calc R
C7 C 0.2569(4) 0.3485(3) 0.77102(16) 0.0354(10) Uani 1 1 d .
H7 H 0.2254 0.2707 0.7708 0.042 Uiso 1 1 calc R
C8 C 0.1507(4) 0.4284(3) 0.79767(16) 0.0360(10) Uani 1 1 d .
C9 C 0.3781(4) 0.4903(3) 0.82333(16) 0.0381(10) Uani 1 1 d .
C10 C 0.3884(4) 0.3655(3) 0.80471(16) 0.0371(10) Uani 1 1 d .
C11 C 0.4688(5) 0.3095(4) 0.8951(2) 0.0587(13) Uani 1 1 d .
H11A H 0.5636 0.3072 0.8813 0.070 Uiso 1 1 calc R
H11B H 0.4580 0.2509 0.9228 0.070 Uiso 1 1 calc R
C12 C 0.4404(5) 0.4211(4) 0.92143(18) 0.0642(14) Uani 1 1 d .
H12A H 0.5075 0.4340 0.9510 0.077 Uiso 1 1 calc R
H12B H 0.3486 0.4199 0.9383 0.077 Uiso 1 1 calc R
C13 C 0.4479(4) 0.5165(4) 0.87973(17) 0.0441(12) Uani 1 1 d .
C14 C 0.5958(5) 0.5373(4) 0.85885(19) 0.0588(14) Uani 1 1 d .
H14A H 0.6466 0.5835 0.8852 0.071 Uiso 1 1 calc R
H14B H 0.6450 0.4672 0.8543 0.071 Uiso 1 1 calc R
C15 C 0.4572(5) 0.5728(4) 0.7852(2) 0.0439(11) Uani 1 1 d .
C16 C 0.2274(5) 0.4100(4) 0.60819(19) 0.0570(13) Uani 1 1 d .
H16 H 0.1453 0.4584 0.6096 0.068 Uiso 1 1 calc R
C17 C 0.2166(6) 0.3427(6) 0.5553(2) 0.105(2) Uani 1 1 d .
H17A H 0.1258 0.3096 0.5529 0.126 Uiso 1 1 calc R
H17B H 0.2858 0.2849 0.5555 0.126 Uiso 1 1 calc R
H17C H 0.2312 0.3905 0.5235 0.126 Uiso 1 1 calc R
C18 C 0.3555(5) 0.4871(4) 0.60560(19) 0.0593(13) Uani 1 1 d .
H18A H 0.3517 0.5288 0.5708 0.071 Uiso 1 1 calc R
H18B H 0.3489 0.5405 0.6360 0.071 Uiso 1 1 calc R
C19 C 0.4974(5) 0.4298(4) 0.6092(2) 0.0606(13) Uani 1 1 d .
H19A H 0.5039 0.3903 0.6445 0.073 Uiso 1 1 calc R
H19B H 0.5045 0.3750 0.5794 0.073 Uiso 1 1 calc R
C20 C 0.6172(5) 0.5097(4) 0.60460(18) 0.0581(13) Uani 1 1 d .
H20 H 0.6118 0.5729 0.6272 0.070 Uiso 1 1 calc R
C21 C 0.7287(5) 0.5023(4) 0.5729(2) 0.0553(12) Uani 1 1 d .
C22 C 0.7593(6) 0.4076(5) 0.5348(2) 0.0920(18) Uani 1 1 d .
H22A H 0.7938 0.4359 0.4998 0.110 Uiso 1 1 calc R
H22B H 0.6757 0.3657 0.5283 0.110 Uiso 1 1 calc R
H22C H 0.8280 0.3601 0.5515 0.110 Uiso 1 1 calc R
C23 C 0.8380(5) 0.5908(5) 0.5740(2) 0.0912(18) Uani 1 1 d .
H23A H 0.8125 0.6474 0.6005 0.109 Uiso 1 1 calc R
H23B H 0.8464 0.6235 0.5375 0.109 Uiso 1 1 calc R
H23C H 0.9253 0.5583 0.5847 0.109 Uiso 1 1 calc R
C24 C -0.1569(4) 0.4837(5) 0.7327(2) 0.0759(16) Uani 1 1 d .
H24A H -0.2380 0.4438 0.7205 0.091 Uiso 1 1 calc R
H24B H -0.1562 0.5567 0.7162 0.091 Uiso 1 1 calc R
H24C H -0.1583 0.4905 0.7728 0.091 Uiso 1 1 calc R
C25 C 0.0456(4) 0.3877(4) 0.84014(18) 0.0441(11) Uani 1 1 d .
C26 C -0.0305(5) 0.2906(4) 0.8303(2) 0.0614(14) Uani 1 1 d .
H26 H -0.0184 0.2525 0.7967 0.074 Uiso 1 1 calc R
C27 C -0.1230(5) 0.2498(5) 0.8692(3) 0.0818(18) Uani 1 1 d .
H27 H -0.1743 0.1859 0.8613 0.098 Uiso 1 1 calc R
C28 C -0.1397(6) 0.3023(6) 0.9193(3) 0.091(2) Uani 1 1 d .
H28 H -0.2013 0.2737 0.9457 0.109 Uiso 1 1 calc R
C29 C -0.0658(6) 0.3970(6) 0.9308(2) 0.090(2) Uani 1 1 d .
H29 H -0.0761 0.4329 0.9651 0.108 Uiso 1 1 calc R
C30 C 0.0253(5) 0.4393(4) 0.8905(2) 0.0680(15) Uani 1 1 d .
H30 H 0.0737 0.5048 0.8982 0.082 Uiso 1 1 calc R
C31 C 0.3906(5) 0.6242(4) 0.90477(18) 0.0657(14) Uani 1 1 d .
H31A H 0.4409 0.6419 0.9384 0.079 Uiso 1 1 calc R
H31B H 0.2939 0.6145 0.9135 0.079 Uiso 1 1 calc R
H31C H 0.4011 0.6839 0.8783 0.079 Uiso 1 1 calc R

loop_
_atom_site_aniso_label
_atom_site_aniso_U_11
_atom_site_aniso_U_22
_atom_site_aniso_U_33
_atom_site_aniso_U_23
_atom_site_aniso_U_13
_atom_site_aniso_U_12
O1 0.0369(18) 0.0306(16) 0.0606(18) -0.0092(15) 0.0062(15) -0.0017(15)
O2 0.048(2) 0.0369(17) 0.0511(19) 0.0097(15) -0.0098(17) -0.0094(15)
O3 0.0410(18) 0.0357(17) 0.068(2) -0.0087(15) 0.0108(17) -0.0007(15)
O4 0.045(2) 0.058(2) 0.068(2) 0.0007(18) 0.0044(18) -0.0182(17)
O5 0.067(2) 0.0444(19) 0.061(2) 0.0094(17) -0.0034(19) -0.0180(17)
C1 0.043(3) 0.043(3) 0.056(3) -0.008(2) -0.006(3) 0.006(2)
C2 0.077(4) 0.045(3) 0.070(4) -0.010(3) -0.019(3) -0.005(3)
C3 0.044(3) 0.069(4) 0.076(4) -0.002(3) -0.011(3) -0.009(3)
C4 0.045(3) 0.056(3) 0.052(3) 0.004(3) 0.000(3) 0.001(3)
C5 0.040(3) 0.034(2) 0.044(3) -0.002(2) 0.002(2) -0.004(2)
C6 0.035(3) 0.041(3) 0.046(3) -0.003(2) -0.003(2) 0.002(2)
C7 0.035(2) 0.026(2) 0.046(3) -0.004(2) 0.000(2) -0.003(2)
C8 0.033(2) 0.028(2) 0.047(3) -0.004(2) 0.003(2) -0.003(2)
C9 0.033(3) 0.040(3) 0.041(2) -0.003(2) 0.008(2) 0.001(2)
C10 0.035(3) 0.035(2) 0.041(2) -0.005(2) 0.008(2) 0.001(2)
C11 0.064(3) 0.052(3) 0.061(3) 0.014(3) -0.012(3) -0.006(3)
C12 0.067(3) 0.075(4) 0.051(3) 0.008(3) -0.017(3) -0.012(3)
C13 0.043(3) 0.044(3) 0.045(3) -0.005(2) -0.001(2) -0.010(2)
C14 0.052(3) 0.058(3) 0.067(3) -0.013(3) -0.009(3) -0.018(3)
C15 0.046(3) 0.038(3) 0.047(3) -0.005(3) 0.003(3) -0.009(2)
C16 0.054(3) 0.064(3) 0.053(3) -0.001(3) -0.009(3) 0.013(3)
C17 0.116(5) 0.137(6) 0.061(4) -0.012(4) -0.008(4) -0.010(5)
C18 0.066(3) 0.057(3) 0.055(3) 0.011(3) 0.002(3) 0.017(3)
C19 0.068(4) 0.048(3) 0.065(3) 0.008(3) 0.006(3) 0.018(3)
C20 0.058(3) 0.049(3) 0.067(3) -0.006(3) 0.002(3) 0.009(3)
C21 0.049(3) 0.049(3) 0.068(3) -0.005(3) 0.002(3) 0.011(3)
C22 0.092(4) 0.078(4) 0.106(4) -0.015(4) 0.032(4) 0.000(4)
C23 0.070(4) 0.088(4) 0.115(5) -0.013(4) 0.012(3) 0.004(4)
C24 0.043(3) 0.099(4) 0.086(4) 0.006(4) -0.006(3) 0.012(3)
C25 0.036(3) 0.049(3) 0.048(3) 0.009(2) -0.001(2) 0.007(2)
C26 0.051(3) 0.054(3) 0.080(4) 0.010(3) 0.018(3) -0.009(3)
C27 0.043(4) 0.076(4) 0.126(6) 0.029(4) 0.013(4) -0.010(3)
C28 0.046(4) 0.128(6) 0.099(5) 0.031(5) 0.016(4) 0.002(4)
C29 0.064(4) 0.146(6) 0.061(4) -0.003(4) 0.023(3) -0.002(4)
C30 0.050(3) 0.090(4) 0.064(4) -0.007(3) 0.011(3) -0.006(3)
C31 0.080(4) 0.055(3) 0.062(3) -0.014(3) 0.003(3) -0.016(3)

loop_
_atom_type_symbol
_atom_type_description
_atom_type_scat_dispersion_real
_atom_type_scat_dispersion_imag
_atom_type_scat_source
C C 0.0033 0.0016 'International Tables Vol C Tables 4.2.6.8 and 6.1.1.4'
H H 0.0000 0.0000 'International Tables Vol C Tables 4.2.6.8 and 6.1.1.4'
O O 0.0106 0.0060 'International Tables Vol C Tables 4.2.6.8 and 6.1.1.4'

loop_
_geom_angle_atom_site_label_1
_geom_angle_atom_site_label_2
_geom_angle_atom_site_label_3
_geom_angle
C9 O1 C8 112.5(3)
C10 O2 C11 115.1(3)
C15 O4 C14 108.9(3)
C6 C1 C2 108.7(4)
C6 C1 C16 112.9(4)
C2 C1 C16 113.0(4)
C3 C2 C1 113.0(3)
C4 C3 C2 124.3(4)
C3 C4 C5 121.3(4)
C3 C4 C24 123.0(5)
C5 C4 C24 115.6(4)
C4 C5 C6 115.1(3)
C4 C5 C8 117.1(3)
C6 C5 C8 87.5(3)
C1 C6 C7 120.9(3)
C1 C6 C5 117.0(3)
C7 C6 C5 89.6(3)
C10 C7 C6 120.1(3)
C10 C7 C8 104.6(3)
C6 C7 C8 90.9(3)
O1 C8 C25 108.5(3)
O1 C8 C7 105.0(3)
C25 C8 C7 121.4(3)
O1 C8 C5 109.3(3)
C25 C8 C5 121.6(3)
C7 C8 C5 88.9(3)
O1 C9 C13 112.6(3)
O1 C9 C15 110.0(3)
C13 C9 C15 99.9(3)
O1 C9 C10 105.5(3)
C13 C9 C10 114.6(3)
C15 C9 C10 114.4(3)
O3 C10 O2 112.6(3)
O3 C10 C7 116.3(3)
O2 C10 C7 104.1(3)
O3 C10 C9 108.2(3)
O2 C10 C9 112.2(3)
C7 C10 C9 103.1(3)
O2 C11 C12 109.5(4)
C11 C12 C13 112.8(4)
C12 C13 C31 111.3(4)
C12 C13 C14 112.4(4)
C31 C13 C14 109.1(4)
C12 C13 C9 113.6(3)
C31 C13 C9 111.0(3)
C14 C13 C9 98.8(3)
O4 C14 C13 106.3(3)
O5 C15 O4 121.2(4)
O5 C15 C9 128.4(4)
O4 C15 C9 110.2(4)
C17 C16 C1 113.0(4)
C17 C16 C18 110.0(4)
C1 C16 C18 112.7(4)
C19 C18 C16 116.3(4)
C20 C19 C18 113.2(4)
C21 C20 C19 128.6(5)
C20 C21 C22 124.5(5)
C20 C21 C23 121.1(5)
C22 C21 C23 114.4(4)
C30 C25 C26 116.7(4)
C30 C25 C8 122.7(4)
C26 C25 C8 120.4(4)
C27 C26 C25 121.5(5)
C28 C27 C26 120.4(6)
C27 C28 C29 119.9(6)
C28 C29 C30 119.2(6)
C25 C30 C29 122.2(5)

loop_
_geom_bond_atom_site_label_1
_geom_bond_atom_site_label_2
_geom_bond_distance
O1 C9 1.423(4)
O1 C8 1.451(4)
O2 C10 1.403(4)
O2 C11 1.427(5)
O3 C10 1.398(4)
O4 C15 1.325(5)
O4 C14 1.437(5)
O5 C15 1.207(4)
C1 C6 1.520(5)
C1 C2 1.530(6)
C1 C16 1.530(6)
C2 C3 1.505(6)
C3 C4 1.317(6)
C4 C5 1.495(5)
C4 C24 1.500(6)
C5 C6 1.574(5)
C5 C8 1.578(5)
C6 C7 1.522(5)
C7 C10 1.513(5)
C7 C8 1.537(5)
C8 C25 1.512(5)
C9 C13 1.537(5)
C9 C15 1.544(6)
C9 C10 1.563(5)
C11 C12 1.502(6)
C12 C13 1.518(6)
C13 C31 1.524(5)
C13 C14 1.527(6)
C16 C17 1.503(6)
C16 C18 1.541(6)
C18 C19 1.530(6)
C19 C20 1.501(6)
C20 C21 1.316(6)
C21 C22 1.484(7)
C21 C23 1.492(6)
C25 C30 1.366(6)
C25 C26 1.394(6)
C26 C27 1.376(6)
C27 C28 1.361(7)
C28 C29 1.366(8)
C29 C30 1.397(7)

loop_
_geom_torsion_atom_site_label_1
_geom_torsion_atom_site_label_2
_geom_torsion_atom_site_label_3
_geom_torsion_atom_site_label_4
_geom_torsion
C6 C1 C2 C3 49.8(5)
C16 C1 C2 C3 -76.3(5)
C1 C2 C3 C4 -29.4(7)
C2 C3 C4 C5 -0.2(7)
C2 C3 C4 C24 -179.1(5)
C3 C4 C5 C6 5.7(6)
C24 C4 C5 C6 -175.4(4)
C3 C4 C5 C8 -95.1(5)
C24 C4 C5 C8 83.9(5)
C2 C1 C6 C7 61.3(5)
C16 C1 C6 C7 -172.5(4)
C2 C1 C6 C5 -45.9(5)
C16 C1 C6 C5 80.3(5)
C4 C5 C6 C1 19.2(5)
C8 C5 C6 C1 138.2(4)
C4 C5 C6 C7 -105.7(3)
C8 C5 C6 C7 13.2(3)
C1 C6 C7 C10 117.4(4)
C5 C6 C7 C10 -121.0(4)
C1 C6 C7 C8 -135.2(4)
C5 C6 C7 C8 -13.6(3)
C9 O1 C8 C25 121.7(3)
C9 O1 C8 C7 -9.5(4)
C9 O1 C8 C5 -103.7(3)
C10 C7 C8 O1 25.4(4)
C6 C7 C8 O1 -96.1(3)
C10 C7 C8 C25 -97.9(4)
C6 C7 C8 C25 140.6(4)
C10 C7 C8 C5 135.0(3)
C6 C7 C8 C5 13.5(3)
C4 C5 C8 O1 -150.5(3)
C6 C5 C8 O1 92.4(3)
C4 C5 C8 C25 -23.0(5)
C6 C5 C8 C25 -140.0(4)
C4 C5 C8 C7 104.0(4)
C6 C5 C8 C7 -13.1(3)
C8 O1 C9 C13 -135.5(3)
C8 O1 C9 C15 114.1(3)
C8 O1 C9 C10 -9.8(4)
C11 O2 C10 O3 67.1(4)
C11 O2 C10 C7 -166.0(3)
C11 O2 C10 C9 -55.3(5)
C6 C7 C10 O3 -49.0(5)
C8 C7 C10 O3 -148.8(3)
C6 C7 C10 O2 -173.6(3)
C8 C7 C10 O2 86.7(3)
C6 C7 C10 C9 69.2(4)
C8 C7 C10 C9 -30.5(4)
O1 C9 C10 O3 149.0(3)
C13 C9 C10 O3 -86.6(4)
C15 C9 C10 O3 28.0(5)
O1 C9 C10 O2 -86.2(4)
C13 C9 C10 O2 38.3(5)
C15 C9 C10 O2 152.8(4)
O1 C9 C10 C7 25.2(4)
C13 C9 C10 C7 149.6(3)
C15 C9 C10 C7 -95.8(4)
C10 O2 C11 C12 64.9(5)
O2 C11 C12 C13 -56.4(5)
C11 C12 C13 C31 168.6(4)
C11 C12 C13 C14 -68.8(5)
C11 C12 C13 C9 42.4(5)
O1 C9 C13 C12 87.5(4)
C15 C9 C13 C12 -155.9(4)
C10 C9 C13 C12 -33.1(5)
O1 C9 C13 C31 -38.8(5)
C15 C9 C13 C31 77.9(4)
C10 C9 C13 C31 -159.4(3)
O1 C9 C13 C14 -153.2(3)
C15 C9 C13 C14 -36.6(4)
C10 C9 C13 C14 86.2(4)
C15 O4 C14 C13 -21.5(4)
C12 C13 C14 O4 157.1(3)
C31 C13 C14 O4 -79.0(4)
C9 C13 C14 O4 37.0(4)
C14 O4 C15 O5 170.9(4)
C14 O4 C15 C9 -4.2(4)
O1 C9 C15 O5 -28.7(6)
C13 C9 C15 O5 -147.3(4)
C10 C9 C15 O5 89.8(5)
O1 C9 C15 O4 145.9(3)
C13 C9 C15 O4 27.4(4)
C10 C9 C15 O4 -95.6(4)
C6 C1 C16 C17 178.3(4)
C2 C1 C16 C17 -57.8(5)
C6 C1 C16 C18 52.8(5)
C2 C1 C16 C18 176.7(4)
C17 C16 C18 C19 -70.3(6)
C1 C16 C18 C19 56.8(5)
C16 C18 C19 C20 178.2(4)
C18 C19 C20 C21 -131.9(5)
C19 C20 C21 C22 -1.3(8)
C19 C20 C21 C23 -179.9(5)
O1 C8 C25 C30 8.2(5)
C7 C8 C25 C30 129.8(4)
C5 C8 C25 C30 -119.7(4)
O1 C8 C25 C26 -168.4(4)
C7 C8 C25 C26 -46.8(5)
C5 C8 C25 C26 63.7(5)
C30 C25 C26 C27 0.9(6)
C8 C25 C26 C27 177.6(4)
C25 C26 C27 C28 -1.8(8)
C26 C27 C28 C29 1.0(9)
C27 C28 C29 C30 0.6(9)
C26 C25 C30 C29 0.7(7)
C8 C25 C30 C29 -175.9(4)
C28 C29 C30 C25 -1.5(8)
